data_7112905
loop_
_publ_author_name
'Zhao, Yingjie'
'Li, Yuliang'
'Li, Yongjun'
'Zheng, Haiyan'
'Yin, Xiaodong'
'Liu, Huibiao'

_publ_section_title
;
 Construction of an interpenetrated structure of macrocycles.
;
_journal_issue 31
_journal_name_full 'Chemical communications (Cambridge, England)'
_journal_page_first 5698
_journal_page_last 5700
_journal_paper_doi 10.1039/c0cc01120g
_journal_volume 46
_journal_year 2010
_chemical_formula_moiety 'C58 H60 N8 O6'
_chemical_formula_sum 'C58 H60 N8 O6'
_chemical_formula_weight 965.14
_chemical_name_systematic
;
?
;
_space_group_IT_number 2
_symmetry_cell_setting triclinic
_symmetry_space_group_name_Hall '-P 1'
_symmetry_space_group_name_H-M 'P -1'
_atom_sites_solution_hydrogens geom
_atom_sites_solution_primary direct
_atom_sites_solution_secondary difmap
_audit_creation_method SHELXL-97
_cell_angle_alpha 81.924(14)
_cell_angle_beta 67.091(12)
_cell_angle_gamma 68.606(11)
_cell_formula_units_Z 4
_cell_length_a 17.1803(17)
_cell_length_b 20.312(3)
_cell_length_c 20.454(3)
_cell_measurement_reflns_used 1092
_cell_measurement_temperature 173(2)
_cell_measurement_theta_max 27.48
_cell_measurement_theta_min 2.17
_cell_volume 6121.7(16)
_computing_cell_refinement 'CrystalClear (Rigaku Inc., 2008)'
_computing_data_collection 'CrystalClear (Rigaku Inc., 2008)'
_computing_data_reduction 'CrystalClear (Rigaku Inc., 2008)'
_computing_molecular_graphics 'XP in Siemens SHELXTL (Sheldrick, 1994)'
_computing_publication_material 'SHELX97 (Sheldrick, 1997)'
_computing_structure_refinement 'SHELXL-97 (Sheldrick, 1997)'
_computing_structure_solution 'SHELXS-97 (Sheldrick, 1990)'
_diffrn_ambient_temperature 173(2)
_diffrn_measured_fraction_theta_full 0.997
_diffrn_measured_fraction_theta_max 0.997
_diffrn_measurement_device_type 'Saturn724+ CCD'
_diffrn_measurement_method '\w scans at fixed \c = 45\%'
_diffrn_radiation_monochromator graphite
_diffrn_radiation_source 'sealed tube'
_diffrn_radiation_type MoK\a
_diffrn_radiation_wavelength 0.71073
_diffrn_reflns_av_R_equivalents 0.0620
_diffrn_reflns_av_sigmaI/netI 0.0735
_diffrn_reflns_limit_h_max 20
_diffrn_reflns_limit_h_min -18
_diffrn_reflns_limit_k_max 24
_diffrn_reflns_limit_k_min -24
_diffrn_reflns_limit_l_max 24
_diffrn_reflns_limit_l_min 0
_diffrn_reflns_number 22331
_diffrn_reflns_theta_full 25.33
_diffrn_reflns_theta_max 25.33
_diffrn_reflns_theta_min 1.08
_exptl_absorpt_coefficient_mu 0.069
_exptl_absorpt_correction_T_max 0.9857
_exptl_absorpt_correction_T_min 0.9756
_exptl_absorpt_correction_type numerical
_exptl_absorpt_process_details 'CrystalClear (Rigaku Inc., 2008)'
_exptl_crystal_colour yellow
_exptl_crystal_density_diffrn 1.047
_exptl_crystal_density_method 'not measured'
_exptl_crystal_description plate
_exptl_crystal_F_000 2048
_exptl_crystal_size_max 0.36
_exptl_crystal_size_mid 0.21
_exptl_crystal_size_min 0.21
_refine_diff_density_max 0.393
_refine_diff_density_min -0.324
_refine_diff_density_rms 0.079
_refine_ls_extinction_method none
_refine_ls_goodness_of_fit_ref 1.040
_refine_ls_hydrogen_treatment constr
_refine_ls_matrix_type full
_refine_ls_number_parameters 1340
_refine_ls_number_reflns 22331
_refine_ls_number_restraints 63
_refine_ls_restrained_S_all 1.041
_refine_ls_R_factor_all 0.1265
_refine_ls_R_factor_gt 0.0922
_refine_ls_shift/su_max 0.001
_refine_ls_shift/su_mean 0.000
_refine_ls_structure_factor_coef Fsqd
_refine_ls_weighting_details 'calc w=1/[\s^2^(Fo^2^)+(0.1608P)^2^+0.0000P] where P=(Fo^2^+2Fc^2^)/3'
_refine_ls_weighting_scheme calc
_refine_ls_wR_factor_gt 0.2622
_refine_ls_wR_factor_ref 0.2847
_reflns_number_gt 13740
_reflns_number_total 22331
_reflns_threshold_expression >2sigma(I)
_cod_data_source_file c0cc01120g.txt
_cod_data_source_block sa616
_cod_original_cell_volume 6121.7(15)
_cod_original_sg_symbol_H-M P-1
_cod_database_code 7112905

loop_
_symmetry_equiv_pos_as_xyz
'x, y, z'
'-x, -y, -z'

loop_
_atom_site_label
_atom_site_type_symbol
_atom_site_fract_x
_atom_site_fract_y
_atom_site_fract_z
_atom_site_U_iso_or_equiv
_atom_site_adp_type
_atom_site_occupancy
_atom_site_symmetry_multiplicity
_atom_site_calc_flag
_atom_site_refinement_flags
_atom_site_disorder_assembly
_atom_site_disorder_group
O1B O 0.47851(15) 0.43592(12) 0.45512(13) 0.0511(6) Uani 1 1 d . . .
O1A O -0.05930(15) 0.77241(13) 0.39108(13) 0.0547(6) Uani 1 1 d . . .
O2B O 0.38575(16) 0.56509(13) 0.39952(13) 0.0523(6) Uani 1 1 d . . .
O2A O -0.16595(16) 0.70286(13) 0.36465(16) 0.0629(7) Uani 1 1 d . . .
O3A O -0.2060(2) 0.57816(14) 0.38284(15) 0.0691(8) Uani 1 1 d . . .
O3B O 0.31948(18) 0.66197(15) 0.29783(15) 0.0660(7) Uani 1 1 d . . .
O4A O -0.1964(2) 0.36957(15) 0.29469(18) 0.0865(10) Uani 1 1 d . . .
O4B O 0.2169(3) 0.6823(2) 0.10334(19) 0.1077(13) Uani 1 1 d . . .
O5A O -0.03715(19) 0.23608(15) 0.27331(17) 0.0756(9) Uani 1 1 d . . .
O5B O 0.3327(2) 0.58564(18) -0.01646(17) 0.0885(10) Uani 1 1 d . . .
O6A O 0.10138(17) 0.27193(13) 0.27564(17) 0.0675(8) Uani 1 1 d . . .
O6B O 0.4590(2) 0.43129(16) -0.03955(15) 0.0750(8) Uani 1 1 d . . .
N1B N 0.32472(18) 0.04255(13) 0.37593(14) 0.0410(6) Uani 1 1 d . . .
H1BA H 0.3738 0.0514 0.3483 0.049 Uiso 1 1 calc R . .
N1A N 0.51475(19) 0.63461(15) 0.31668(16) 0.0489(7) Uani 1 1 d . . .
H1AA H 0.4671 0.6261 0.3481 0.059 Uiso 1 1 calc R . .
N2B N 0.4533(2) 0.08372(16) 0.40296(16) 0.0512(7) Uani 1 1 d . . .
N2A N 0.3663(2) 0.71285(16) 0.43348(18) 0.0587(8) Uani 1 1 d . . .
N3A N 0.2839(2) 0.73203(16) 0.48067(18) 0.0596(8) Uani 1 1 d . . .
N3B N 0.5177(2) 0.10758(18) 0.39813(16) 0.0580(8) Uani 1 1 d . . .
N4B N 0.51441(19) 0.11038(14) 0.46278(15) 0.0445(7) Uani 1 1 d . . .
N4A N 0.2465(2) 0.80196(15) 0.47329(17) 0.0514(7) Uani 1 1 d . . .
N5A N 0.3586(2) 0.33540(16) 0.38864(16) 0.0525(7) Uani 1 1 d . . .
N5B N 0.5065(2) 0.10455(17) -0.01343(16) 0.0555(8) Uani 1 1 d . . .
N6A N 0.3373(2) 0.40493(16) 0.38580(18) 0.0578(8) Uani 1 1 d . . .
N6B N 0.5219(2) 0.0851(2) 0.04663(17) 0.0681(9) Uani 1 1 d . . .
N7B N 0.4555(2) 0.06481(19) 0.09263(16) 0.0608(8) Uani 1 1 d . . .
N7A N 0.4071(2) 0.41795(16) 0.33909(18) 0.0601(8) Uani 1 1 d . . .
N8B N 0.31880(19) 0.04271(15) 0.21968(15) 0.0477(7) Uani 1 1 d . . .
H8BB H 0.3685 0.0514 0.2108 0.057 Uiso 1 1 calc R . .
N8A N 0.55047(19) 0.47581(14) 0.28431(15) 0.0460(7) Uani 1 1 d . . .
H8AB H 0.4975 0.4888 0.3189 0.055 Uiso 1 1 calc R . .
C1A C 0.6133(2) 0.69065(18) 0.2510(2) 0.0502(8) Uani 1 1 d . . .
C1B C 0.2162(2) 0.02102(16) 0.47446(17) 0.0424(7) Uani 1 1 d . . .
C2B C 0.1731(2) 0.01215(18) 0.54652(18) 0.0483(8) Uani 1 1 d . . .
H2BA H 0.1192 0.0014 0.5631 0.058 Uiso 1 1 calc R . .
C2A C 0.6412(3) 0.75016(19) 0.2284(2) 0.0527(9) Uani 1 1 d . . .
H2AA H 0.6993 0.7449 0.1937 0.063 Uiso 1 1 calc R . .
C3A C 0.5825(3) 0.81754(18) 0.2575(2) 0.0527(9) Uani 1 1 d . . .
C3B C 0.2094(2) 0.01907(17) 0.59482(18) 0.0467(8) Uani 1 1 d . . .
C4A C 0.5001(2) 0.82236(18) 0.3124(2) 0.0511(9) Uani 1 1 d . . .
H4AA H 0.4627 0.8674 0.3335 0.061 Uiso 1 1 calc R . .
C4B C 0.2869(2) 0.03769(16) 0.56765(17) 0.0436(8) Uani 1 1 d . . .
H4BA H 0.3114 0.0427 0.6003 0.052 Uiso 1 1 calc R . .
C5B C 0.3304(2) 0.04928(15) 0.49658(17) 0.0401(7) Uani 1 1 d . . .
C5A C 0.4691(2) 0.76575(18) 0.33804(19) 0.0475(8) Uani 1 1 d . . .
C6B C 0.2943(2) 0.03842(15) 0.44961(17) 0.0423(7) Uani 1 1 d . . .
C6A C 0.5289(2) 0.69891(17) 0.30487(19) 0.0479(8) Uani 1 1 d . . .
C7B C 0.4082(2) 0.07321(16) 0.47201(17) 0.0415(7) Uani 1 1 d . . .
C7A C 0.3825(2) 0.77206(17) 0.39386(19) 0.0470(8) Uani 1 1 d . . .
C8B C 0.4490(2) 0.08936(18) 0.5111(2) 0.0504(8) Uani 1 1 d . . .
H8BA H 0.4339 0.0862 0.5610 0.060 Uiso 1 1 calc R . .
C8A C 0.3061(3) 0.8305(2) 0.4202(2) 0.0564(9) Uani 1 1 d . . .
H8AA H 0.2964 0.8784 0.4057 0.068 Uiso 1 1 calc R . .
C9B C 0.5784(2) 0.13729(17) 0.4746(2) 0.0508(9) Uani 1 1 d . . .
H9BA H 0.6387 0.1178 0.4374 0.061 Uiso 1 1 calc R . .
H9BB H 0.5832 0.1203 0.5211 0.061 Uiso 1 1 calc R . .
C9A C 0.1523(3) 0.8352(2) 0.5121(2) 0.0569(9) Uani 1 1 d . . .
H9AA H 0.1379 0.8871 0.5109 0.068 Uiso 1 1 calc R . .
H9AB H 0.1382 0.8200 0.5623 0.068 Uiso 1 1 calc R . .
C10A C 0.0942(3) 0.8176(2) 0.4829(2) 0.0550(9) Uani 1 1 d . . .
C10B C 0.5491(2) 0.21671(18) 0.47292(19) 0.0474(8) Uani 1 1 d . . .
C11B C 0.4669(2) 0.25894(19) 0.5182(2) 0.0514(8) Uani 1 1 d . . .
H11A H 0.4275 0.2371 0.5519 0.062 Uiso 1 1 calc R . .
C11A C 0.0135(3) 0.8110(2) 0.5242(2) 0.0591(10) Uani 1 1 d . . .
H11B H -0.0058 0.8151 0.5742 0.071 Uiso 1 1 calc R . .
C12B C 0.4392(2) 0.33391(18) 0.5160(2) 0.0497(8) Uani 1 1 d . . .
H12A H 0.3830 0.3622 0.5482 0.060 Uiso 1 1 calc R . .
C12A C -0.0417(2) 0.7986(2) 0.4965(2) 0.0549(9) Uani 1 1 d . . .
H12B H -0.0994 0.7973 0.5269 0.066 Uiso 1 1 calc R . .
C13B C 0.4973(2) 0.36427(17) 0.46521(18) 0.0440(8) Uani 1 1 d . . .
C13A C -0.0129(2) 0.78822(18) 0.4250(2) 0.0503(8) Uani 1 1 d . . .
C14B C 0.5807(2) 0.32230(18) 0.4203(2) 0.0495(8) Uani 1 1 d . . .
H14A H 0.6210 0.3441 0.3876 0.059 Uiso 1 1 calc R . .
C14A C 0.0713(3) 0.7877(3) 0.3806(2) 0.0798(14) Uani 1 1 d . . .
H14B H 0.0934 0.7762 0.3318 0.096 Uiso 1 1 calc R . .
C15B C 0.6058(2) 0.25066(17) 0.42242(18) 0.0444(8) Uani 1 1 d . . .
H15A H 0.6620 0.2231 0.3896 0.053 Uiso 1 1 calc R . .
C15A C 0.1242(3) 0.8047(3) 0.4092(2) 0.0767(13) Uani 1 1 d . . .
H15B H 0.1810 0.8075 0.3787 0.092 Uiso 1 1 calc R . .
C16A C -0.1524(2) 0.7799(2) 0.4339(2) 0.0580(9) Uani 1 1 d . . .
H16A H -0.1840 0.8262 0.4585 0.070 Uiso 1 1 calc R . .
H16B H -0.1553 0.7420 0.4701 0.070 Uiso 1 1 calc R . .
C16B C 0.3912(2) 0.48128(18) 0.49596(18) 0.0503(8) Uani 1 1 d . . .
H16C H 0.3824 0.4778 0.5470 0.060 Uiso 1 1 calc R . .
H16D H 0.3446 0.4678 0.4898 0.060 Uiso 1 1 calc R . .
C17A C -0.1962(3) 0.7744(2) 0.3835(2) 0.0611(10) Uani 1 1 d . . .
H17A H -0.2624 0.7921 0.4072 0.073 Uiso 1 1 calc R . .
H17B H -0.1794 0.8033 0.3406 0.073 Uiso 1 1 calc R . .
C17B C 0.3848(3) 0.55567(19) 0.4695(2) 0.0566(9) Uani 1 1 d . . .
H17C H 0.3285 0.5894 0.5014 0.068 Uiso 1 1 calc R . .
H17D H 0.4358 0.5663 0.4712 0.068 Uiso 1 1 calc R . .
C18A C -0.2165(3) 0.6900(2) 0.3305(2) 0.0672(11) Uani 1 1 d . . .
H18A H -0.2087 0.7163 0.2852 0.081 Uiso 1 1 calc R . .
H18B H -0.2811 0.7071 0.3609 0.081 Uiso 1 1 calc R . .
C18B C 0.3006(2) 0.5819(2) 0.3948(2) 0.0539(9) Uani 1 1 d . . .
H18C H 0.2579 0.6244 0.4239 0.065 Uiso 1 1 calc R . .
H18D H 0.2776 0.5423 0.4142 0.065 Uiso 1 1 calc R . .
C19B C 0.3053(3) 0.59522(19) 0.3205(2) 0.0562(9) Uani 1 1 d . . .
H19A H 0.3554 0.5567 0.2895 0.067 Uiso 1 1 calc R . .
H19B H 0.2487 0.5967 0.3173 0.067 Uiso 1 1 calc R . .
C19A C -0.1870(3) 0.6131(2) 0.3165(2) 0.0672(11) Uani 1 1 d . . .
H19C H -0.2195 0.6048 0.2895 0.081 Uiso 1 1 calc R . .
H19D H -0.1218 0.5949 0.2882 0.081 Uiso 1 1 calc R . .
C20A C -0.1814(3) 0.5043(2) 0.3803(2) 0.0640(10) Uani 1 1 d . . .
C20B C 0.2936(3) 0.6971(2) 0.2444(2) 0.0583(10) Uani 1 1 d . . .
C21A C -0.1415(2) 0.4668(2) 0.4284(2) 0.0559(9) Uani 1 1 d . . .
H21A H -0.1306 0.4910 0.4587 0.067 Uiso 1 1 calc R . .
C21B C 0.2815(3) 0.7682(2) 0.2392(2) 0.0722(12) Uani 1 1 d . . .
H21B H 0.2946 0.7895 0.2703 0.087 Uiso 1 1 calc R . .
C22A C -0.1184(3) 0.3948(2) 0.4313(2) 0.0641(11) Uani 1 1 d . . .
H22A H -0.0920 0.3686 0.4642 0.077 Uiso 1 1 calc R . .
C22B C 0.2490(3) 0.8100(3) 0.1864(3) 0.0920(17) Uani 1 1 d . . .
H22B H 0.2422 0.8588 0.1813 0.110 Uiso 1 1 calc R . .
C23A C -0.1342(3) 0.3590(2) 0.3846(2) 0.0643(10) Uani 1 1 d . . .
H23A H -0.1172 0.3089 0.3858 0.077 Uiso 1 1 calc R . .
C23B C 0.2275(4) 0.7780(3) 0.1426(3) 0.0991(19) Uani 1 1 d . . .
H23B H 0.2035 0.8050 0.1087 0.119 Uiso 1 1 calc R . .
C24B C 0.2416(3) 0.7080(3) 0.1496(2) 0.0839(14) Uani 1 1 d . . .
C24A C -0.1736(3) 0.3969(2) 0.3387(2) 0.0625(10) Uani 1 1 d . . .
C25A C -0.1994(3) 0.4718(2) 0.3380(2) 0.0627(10) Uani 1 1 d . . .
H25A H -0.2295 0.4988 0.3075 0.075 Uiso 1 1 calc R . .
C25B C 0.2731(3) 0.6654(3) 0.1995(2) 0.0728(12) Uani 1 1 d . . .
H25B H 0.2805 0.6165 0.2032 0.087 Uiso 1 1 calc R . .
C26A C -0.1943(3) 0.2984(2) 0.3005(2) 0.0659(11) Uani 1 1 d . . .
H26A H -0.2457 0.2963 0.2910 0.079 Uiso 1 1 calc R . .
H26B H -0.2005 0.2813 0.3494 0.079 Uiso 1 1 calc R . .
C26B C 0.2294(4) 0.6107(4) 0.1013(3) 0.0969(17) Uani 1 1 d . . .
H26C H 0.1854 0.6061 0.0838 0.116 Uiso 1 1 calc R . .
H26D H 0.2159 0.5920 0.1504 0.116 Uiso 1 1 calc R . .
C27A C -0.1087(3) 0.2515(2) 0.2492(3) 0.0710(12) Uani 1 1 d . . .
H27A H -0.1162 0.2069 0.2432 0.085 Uiso 1 1 calc R . .
H27B H -0.0942 0.2751 0.2024 0.085 Uiso 1 1 calc R . .
C27B C 0.3228(4) 0.5650(3) 0.0553(3) 0.0931(16) Uani 1 1 d . . .
H27C H 0.3690 0.5728 0.0677 0.112 Uiso 1 1 calc R . .
H27D H 0.3292 0.5143 0.0620 0.112 Uiso 1 1 calc R . .
C28B C 0.4198(3) 0.5536(2) -0.0688(3) 0.0738(12) Uani 1 1 d . . .
H28A H 0.4655 0.5516 -0.0497 0.089 Uiso 1 1 calc R . .
H28B H 0.4271 0.5844 -0.1111 0.089 Uiso 1 1 calc R . .
C28A C 0.0487(3) 0.2144(3) 0.2195(3) 0.0824(14) Uani 1 1 d . . .
H28C H 0.0536 0.2508 0.1819 0.099 Uiso 1 1 calc R . .
H28D H 0.0600 0.1696 0.1978 0.099 Uiso 1 1 calc R . .
C29A C 0.1149(3) 0.2043(2) 0.2535(2) 0.0688(12) Uani 1 1 d . . .
H29A H 0.1051 0.1722 0.2948 0.083 Uiso 1 1 calc R . .
H29B H 0.1769 0.1834 0.2193 0.083 Uiso 1 1 calc R . .
C29B C 0.4387(3) 0.4816(2) -0.0914(2) 0.0675(11) Uani 1 1 d . . .
H29C H 0.3857 0.4796 -0.0983 0.081 Uiso 1 1 calc R . .
H29D H 0.4901 0.4702 -0.1372 0.081 Uiso 1 1 calc R . .
C30B C 0.4818(3) 0.3610(2) -0.0520(2) 0.0594(10) Uani 1 1 d . . .
C30A C 0.1484(2) 0.27591(19) 0.3150(2) 0.0536(9) Uani 1 1 d . . .
C31B C 0.4801(3) 0.3336(2) -0.1095(2) 0.0663(11) Uani 1 1 d . . .
H31A H 0.4625 0.3640 -0.1448 0.080 Uiso 1 1 calc R . .
C31A C 0.2181(3) 0.2184(2) 0.3256(3) 0.0689(12) Uani 1 1 d . . .
H31B H 0.2351 0.1733 0.3060 0.083 Uiso 1 1 calc R . .
C32A C 0.2618(3) 0.22919(19) 0.3657(2) 0.0601(10) Uani 1 1 d . . .
H32A H 0.3108 0.1912 0.3720 0.072 Uiso 1 1 calc R . .
C32B C 0.5046(3) 0.2609(2) -0.1148(2) 0.0638(11) Uani 1 1 d . . .
H32B H 0.5005 0.2424 -0.1531 0.077 Uiso 1 1 calc R . .
C33A C 0.2356(3) 0.29441(19) 0.3968(2) 0.0546(9) Uani 1 1 d . . .
C33B C 0.5347(2) 0.2142(2) -0.06624(18) 0.0540(9) Uani 1 1 d . . .
C34B C 0.5361(3) 0.2424(2) -0.0065(2) 0.0677(11) Uani 1 1 d . . .
H34A H 0.5551 0.2118 0.0281 0.081 Uiso 1 1 calc R . .
C34A C 0.1692(3) 0.3498(2) 0.3834(3) 0.0694(12) Uani 1 1 d . . .
H34B H 0.1547 0.3956 0.4004 0.083 Uiso 1 1 calc R . .
C35A C 0.1231(3) 0.3404(2) 0.3456(3) 0.0680(11) Uani 1 1 d . . .
H35A H 0.0734 0.3786 0.3406 0.082 Uiso 1 1 calc R . .
C35B C 0.5094(3) 0.3144(2) -0.0002(2) 0.0761(13) Uani 1 1 d . . .
H35B H 0.5093 0.3335 0.0396 0.091 Uiso 1 1 calc R . .
C36B C 0.5655(3) 0.1343(2) -0.07253(19) 0.0587(10) Uani 1 1 d . . .
H36A H 0.5658 0.1220 -0.1178 0.070 Uiso 1 1 calc R . .
H36B H 0.6276 0.1133 -0.0731 0.070 Uiso 1 1 calc R . .
C36A C 0.2875(3) 0.3040(2) 0.4385(2) 0.0658(11) Uani 1 1 d . . .
H36C H 0.3169 0.2579 0.4570 0.079 Uiso 1 1 calc R . .
H36D H 0.2460 0.3362 0.4792 0.079 Uiso 1 1 calc R . .
C37A C 0.4418(3) 0.30219(19) 0.34515(19) 0.0524(9) Uani 1 1 d . . .
H37A H 0.4721 0.2526 0.3389 0.063 Uiso 1 1 calc R . .
C37B C 0.4300(2) 0.0945(2) -0.0060(2) 0.0567(9) Uani 1 1 d . . .
H37B H 0.4043 0.1023 -0.0412 0.068 Uiso 1 1 calc R . .
C38B C 0.3976(2) 0.0717(2) 0.05972(19) 0.0537(9) Uani 1 1 d . . .
C38A C 0.4747(2) 0.35583(18) 0.31095(19) 0.0484(8) Uani 1 1 d . . .
C39B C 0.3158(2) 0.0512(2) 0.09804(19) 0.0532(9) Uani 1 1 d . . .
C39A C 0.5611(2) 0.35387(18) 0.26074(18) 0.0486(8) Uani 1 1 d . . .
C40B C 0.2625(3) 0.0451(2) 0.06111(19) 0.0552(9) Uani 1 1 d . . .
H40A H 0.2818 0.0530 0.0113 0.066 Uiso 1 1 calc R . .
C40A C 0.6195(3) 0.29635(18) 0.2134(2) 0.0544(9) Uani 1 1 d . . .
H40B H 0.6007 0.2569 0.2172 0.065 Uiso 1 1 calc R . .
C41B C 0.1861(3) 0.0285(2) 0.09339(19) 0.0533(9) Uani 1 1 d . A .
C41A C 0.7022(3) 0.29381(19) 0.16177(19) 0.0546(9) Uani 1 1 d . . .
C42B C 0.1577(2) 0.01514(18) 0.16514(19) 0.0485(8) Uani 1 1 d . . .
H42A H 0.1050 0.0029 0.1885 0.058 Uiso 1 1 calc R . .
C42A C 0.7310(3) 0.3515(2) 0.15427(19) 0.0540(9) Uani 1 1 d . . .
H42B H 0.7875 0.3506 0.1194 0.065 Uiso 1 1 calc R . .
C43A C 0.6776(2) 0.40923(18) 0.19737(18) 0.0490(8) Uani 1 1 d . . .
C43B C 0.2088(2) 0.01999(17) 0.20358(18) 0.0464(8) Uani 1 1 d . . .
C44B C 0.2848(2) 0.03878(16) 0.16967(18) 0.0431(8) Uani 1 1 d . . .
C44A C 0.5922(2) 0.41146(18) 0.25012(17) 0.0448(8) Uani 1 1 d . . .
C45A C 0.6843(2) 0.47784(18) 0.20219(18) 0.0461(8) Uani 1 1 d . . .
C45B C 0.1931(2) 0.01453(18) 0.2784(2) 0.0490(8) Uani 1 1 d . . .
C46B C 0.1225(2) 0.0006(2) 0.33940(19) 0.0526(9) Uani 1 1 d . . .
H46A H 0.0760 -0.0101 0.3338 0.063 Uiso 1 1 calc R . .
C46A C 0.7478(2) 0.5101(2) 0.1630(2) 0.0563(9) Uani 1 1 d . . .
H46B H 0.8019 0.4836 0.1274 0.068 Uiso 1 1 calc R . .
C47B C 0.1238(2) 0.00320(19) 0.40591(19) 0.0495(8) Uani 1 1 d . . .
H47A H 0.0770 -0.0044 0.4469 0.059 Uiso 1 1 calc R . .
C47A C 0.7340(2) 0.5787(2) 0.1745(2) 0.0526(9) Uani 1 1 d . . .
H47B H 0.7780 0.5996 0.1474 0.063 Uiso 1 1 calc R . .
C48A C 0.6532(2) 0.61812(18) 0.22732(19) 0.0505(8) Uani 1 1 d . . .
C48B C 0.1954(2) 0.01720(16) 0.41305(17) 0.0428(7) Uani 1 1 d . . .
C49B C 0.2650(2) 0.03036(16) 0.35346(17) 0.0405(7) Uani 1 1 d . . .
C49A C 0.5883(2) 0.58696(17) 0.27064(18) 0.0449(8) Uani 1 1 d . . .
C50B C 0.2619(2) 0.03067(16) 0.28540(18) 0.0419(7) Uani 1 1 d . . .
C50A C 0.6044(2) 0.51639(17) 0.25605(19) 0.0462(8) Uani 1 1 d . . .
C51B C 0.1607(3) 0.0071(2) 0.67415(19) 0.0529(9) Uani 1 1 d . . .
C51A C 0.6068(3) 0.88402(19) 0.2332(2) 0.0581(10) Uani 1 1 d . . .
C52B C 0.1480(3) -0.0669(2) 0.6857(2) 0.0643(11) Uani 1 1 d . . .
H52A H 0.1135 -0.0725 0.7359 0.096 Uiso 1 1 calc R . .
H52B H 0.2069 -0.1044 0.6717 0.096 Uiso 1 1 calc R . .
H52C H 0.1155 -0.0701 0.6567 0.096 Uiso 1 1 calc R . .
C52A C 0.7005(4) 0.8703(3) 0.1761(3) 0.0927(15) Uani 1 1 d . . .
H52D H 0.7458 0.8410 0.1958 0.139 Uiso 1 1 calc R . .
H52E H 0.7102 0.9154 0.1599 0.139 Uiso 1 1 calc R . .
H52F H 0.7058 0.8456 0.1359 0.139 Uiso 1 1 calc R . .
C53B C 0.0676(3) 0.0638(2) 0.7015(2) 0.0614(10) Uani 1 1 d . . .
H53A H 0.0739 0.1106 0.6953 0.092 Uiso 1 1 calc R . .
H53B H 0.0372 0.0557 0.7520 0.092 Uiso 1 1 calc R . .
H53C H 0.0322 0.0614 0.6748 0.092 Uiso 1 1 calc R . .
C53A C 0.6024(3) 0.9217(2) 0.2952(2) 0.0674(11) Uani 1 1 d . . .
H53D H 0.6439 0.8896 0.3171 0.101 Uiso 1 1 calc R . .
H53E H 0.5410 0.9358 0.3306 0.101 Uiso 1 1 calc R . .
H53F H 0.6193 0.9638 0.2776 0.101 Uiso 1 1 calc R . .
C54B C 0.2131(3) 0.0085(2) 0.7192(2) 0.0640(10) Uani 1 1 d . . .
H54A H 0.2205 0.0547 0.7147 0.096 Uiso 1 1 calc R . .
H54B H 0.2723 -0.0285 0.7029 0.096 Uiso 1 1 calc R . .
H54C H 0.1801 0.0001 0.7690 0.096 Uiso 1 1 calc R . .
C54A C 0.5376(4) 0.9356(2) 0.2039(3) 0.0846(15) Uani 1 1 d . . .
H54D H 0.5536 0.9782 0.1864 0.127 Uiso 1 1 calc R . .
H54E H 0.4779 0.9487 0.2416 0.127 Uiso 1 1 calc R . .
H54F H 0.5370 0.9131 0.1648 0.127 Uiso 1 1 calc R . .
C55A C 0.7560(3) 0.2298(2) 0.1111(2) 0.0659(11) Uani 1 1 d . . .
C55B C 0.1328(3) 0.0241(2) 0.0487(2) 0.0676(11) Uani 1 1 d D . .
C56A C 0.6967(3) 0.2272(2) 0.0709(2) 0.0779(13) Uani 1 1 d . . .
H56A H 0.7329 0.1928 0.0321 0.117 Uiso 1 1 calc R . .
H56B H 0.6738 0.2740 0.0515 0.117 Uiso 1 1 calc R . .
H56C H 0.6462 0.2131 0.1038 0.117 Uiso 1 1 calc R . .
C57A C 0.7749(3) 0.1608(2) 0.1562(2) 0.0757(13) Uani 1 1 d . . .
H57A H 0.7956 0.1194 0.1264 0.114 Uiso 1 1 calc R . .
H57B H 0.7196 0.1617 0.1963 0.114 Uiso 1 1 calc R . .
H57C H 0.8213 0.1581 0.1740 0.114 Uiso 1 1 calc R . .
C58A C 0.8435(3) 0.2346(2) 0.0569(3) 0.0810(13) Uani 1 1 d . . .
H58A H 0.8721 0.1947 0.0238 0.121 Uiso 1 1 calc R . .
H58B H 0.8835 0.2331 0.0810 0.121 Uiso 1 1 calc R . .
H58C H 0.8317 0.2790 0.0306 0.121 Uiso 1 1 calc R . .
C56 C 0.0994(7) 0.1029(5) 0.0194(6) 0.092(4) Uani 0.559(10) 1 d PDU A 1
H56D H 0.0832 0.1371 0.0559 0.138 Uiso 0.559(10) 1 calc PR A 1
H56E H 0.0468 0.1096 0.0077 0.138 Uiso 0.559(10) 1 calc PR A 1
H56F H 0.1478 0.1100 -0.0233 0.138 Uiso 0.559(10) 1 calc PR A 1
C57 C 0.1973(7) -0.0263(7) -0.0146(5) 0.086(3) Uani 0.559(10) 1 d PDU A 1
H57D H 0.2222 -0.0736 0.0032 0.129 Uiso 0.559(10) 1 calc PR A 1
H57E H 0.2463 -0.0086 -0.0435 0.129 Uiso 0.559(10) 1 calc PR A 1
H57F H 0.1645 -0.0287 -0.0435 0.129 Uiso 0.559(10) 1 calc PR A 1
C58 C 0.0492(8) 0.0040(9) 0.0918(5) 0.109(5) Uani 0.559(10) 1 d PDU A 1
H58D H 0.0671 -0.0427 0.1132 0.163 Uiso 0.559(10) 1 calc PR A 1
H58E H 0.0188 0.0026 0.0604 0.163 Uiso 0.559(10) 1 calc PR A 1
H58F H 0.0082 0.0391 0.1293 0.163 Uiso 0.559(10) 1 calc PR A 1
C56' C 0.0400(7) 0.0822(8) 0.0737(7) 0.090(5) Uani 0.441(10) 1 d PDU A 2
H56G H 0.0089 0.0769 0.1247 0.135 Uiso 0.441(10) 1 calc PR A 2
H56H H 0.0045 0.0781 0.0478 0.135 Uiso 0.441(10) 1 calc PR A 2
H56I H 0.0473 0.1287 0.0646 0.135 Uiso 0.441(10) 1 calc PR A 2
C57' C 0.1849(8) 0.0177(8) -0.0319(5) 0.069(3) Uani 0.441(10) 1 d PDU A 2
H57G H 0.2447 -0.0182 -0.0417 0.104 Uiso 0.441(10) 1 calc PR A 2
H57H H 0.1911 0.0633 -0.0509 0.104 Uiso 0.441(10) 1 calc PR A 2
H57I H 0.1523 0.0038 -0.0544 0.104 Uiso 0.441(10) 1 calc PR A 2
C58' C 0.1136(11) -0.0493(7) 0.0670(6) 0.088(4) Uani 0.441(10) 1 d PDU A 2
H58G H 0.1699 -0.0886 0.0474 0.131 Uiso 0.441(10) 1 calc PR A 2
H58H H 0.0711 -0.0495 0.0461 0.131 Uiso 0.441(10) 1 calc PR A 2
H58I H 0.0879 -0.0545 0.1186 0.131 Uiso 0.441(10) 1 calc PR A 2

loop_
_atom_site_aniso_label
_atom_site_aniso_U_11
_atom_site_aniso_U_22
_atom_site_aniso_U_33
_atom_site_aniso_U_23
_atom_site_aniso_U_13
_atom_site_aniso_U_12
O1B 0.0534(13) 0.0386(13) 0.0620(15) -0.0088(11) -0.0272(12) -0.0065(10)
O1A 0.0454(13) 0.0637(16) 0.0575(15) -0.0023(12) -0.0221(12) -0.0167(11)
O2B 0.0566(14) 0.0526(14) 0.0554(14) -0.0070(11) -0.0280(12) -0.0166(11)
O2A 0.0525(14) 0.0531(15) 0.094(2) -0.0097(14) -0.0409(15) -0.0105(12)
O3A 0.090(2) 0.0518(16) 0.0654(17) -0.0066(13) -0.0325(16) -0.0177(14)
O3B 0.0750(18) 0.0619(17) 0.0708(18) 0.0106(14) -0.0369(15) -0.0267(14)
O4A 0.131(3) 0.0504(17) 0.101(2) -0.0019(16) -0.078(2) -0.0163(17)
O4B 0.126(3) 0.093(3) 0.084(2) -0.011(2) -0.063(2) 0.016(2)
O5A 0.0710(18) 0.0706(19) 0.094(2) -0.0312(16) -0.0526(17) 0.0015(14)
O5B 0.101(2) 0.089(2) 0.069(2) 0.0026(17) -0.0503(19) -0.0050(19)
O6A 0.0595(15) 0.0476(15) 0.105(2) -0.0148(14) -0.0509(16) -0.0019(12)
O6B 0.103(2) 0.0711(19) 0.0693(18) 0.0084(15) -0.0590(17) -0.0236(17)
N1B 0.0473(15) 0.0381(14) 0.0421(15) -0.0046(11) -0.0206(13) -0.0134(12)
N1A 0.0510(16) 0.0463(16) 0.0547(17) -0.0070(13) -0.0227(14) -0.0162(13)
N2B 0.0550(17) 0.0570(18) 0.0519(17) -0.0033(14) -0.0256(15) -0.0228(14)
N2A 0.0590(19) 0.0511(18) 0.071(2) -0.0085(16) -0.0272(17) -0.0175(15)
N3A 0.064(2) 0.0473(18) 0.075(2) -0.0079(16) -0.0348(18) -0.0144(15)
N3B 0.0609(19) 0.074(2) 0.0524(18) -0.0028(16) -0.0268(16) -0.0303(17)
N4B 0.0552(16) 0.0370(14) 0.0498(16) -0.0041(12) -0.0316(14) -0.0103(12)
N4A 0.0539(17) 0.0446(17) 0.0623(19) -0.0121(14) -0.0303(15) -0.0100(14)
N5A 0.0575(18) 0.0506(18) 0.0576(18) -0.0031(14) -0.0273(16) -0.0195(14)
N5B 0.0598(18) 0.064(2) 0.0521(18) -0.0020(15) -0.0276(15) -0.0231(15)
N6A 0.0600(19) 0.0453(18) 0.071(2) -0.0082(15) -0.0207(17) -0.0219(15)
N6B 0.069(2) 0.101(3) 0.0534(19) 0.0072(18) -0.0358(17) -0.037(2)
N7B 0.065(2) 0.081(2) 0.0506(18) 0.0096(16) -0.0289(16) -0.0361(18)
N7A 0.0601(19) 0.0511(19) 0.076(2) 0.0002(16) -0.0300(18) -0.0204(15)
N8B 0.0545(17) 0.0520(17) 0.0490(16) 0.0011(13) -0.0287(14) -0.0219(14)
N8A 0.0507(16) 0.0410(15) 0.0474(16) -0.0023(12) -0.0211(13) -0.0126(13)
C1A 0.056(2) 0.0379(18) 0.065(2) 0.0075(16) -0.0361(19) -0.0125(15)
C1B 0.0490(18) 0.0321(16) 0.0456(18) -0.0053(14) -0.0197(16) -0.0086(14)
C2B 0.057(2) 0.0446(19) 0.052(2) 0.0009(16) -0.0238(17) -0.0241(16)
C2A 0.056(2) 0.054(2) 0.060(2) 0.0018(17) -0.0312(18) -0.0212(17)
C3A 0.073(2) 0.0423(19) 0.057(2) 0.0021(16) -0.041(2) -0.0164(17)
C3B 0.065(2) 0.0374(17) 0.0484(19) 0.0049(14) -0.0335(18) -0.0178(16)
C4A 0.061(2) 0.0378(18) 0.063(2) -0.0069(16) -0.037(2) -0.0089(16)
C4B 0.0551(19) 0.0359(17) 0.0438(18) -0.0064(14) -0.0238(16) -0.0115(15)
C5B 0.0525(19) 0.0279(15) 0.0439(18) -0.0011(13) -0.0245(15) -0.0102(13)
C5A 0.056(2) 0.0471(19) 0.057(2) -0.0006(16) -0.0364(18) -0.0186(16)
C6B 0.059(2) 0.0229(14) 0.0495(19) -0.0007(13) -0.0279(16) -0.0096(14)
C6A 0.055(2) 0.0390(18) 0.061(2) 0.0008(16) -0.0323(19) -0.0170(15)
C7B 0.0545(19) 0.0351(16) 0.0378(17) -0.0058(13) -0.0242(15) -0.0084(14)
C7A 0.057(2) 0.0362(17) 0.058(2) -0.0079(15) -0.0348(18) -0.0101(15)
C8B 0.066(2) 0.0424(19) 0.056(2) 0.0079(16) -0.0337(19) -0.0228(17)
C8A 0.061(2) 0.050(2) 0.065(2) -0.0027(18) -0.035(2) -0.0125(18)
C9B 0.0491(19) 0.0395(18) 0.077(2) -0.0002(17) -0.0408(19) -0.0099(15)
C9A 0.066(2) 0.055(2) 0.056(2) -0.0073(18) -0.031(2) -0.0161(18)
C10A 0.057(2) 0.057(2) 0.053(2) -0.0021(17) -0.0269(19) -0.0136(17)
C10B 0.0474(19) 0.0451(19) 0.060(2) -0.0047(16) -0.0305(17) -0.0135(15)
C11B 0.050(2) 0.047(2) 0.061(2) -0.0015(17) -0.0250(18) -0.0149(16)
C11A 0.064(2) 0.068(3) 0.047(2) -0.0092(18) -0.0214(19) -0.0207(19)
C12B 0.051(2) 0.0428(19) 0.060(2) -0.0061(16) -0.0269(18) -0.0125(16)
C12A 0.048(2) 0.061(2) 0.059(2) -0.0058(18) -0.0229(18) -0.0152(17)
C13B 0.0475(19) 0.0403(18) 0.0487(19) -0.0055(15) -0.0251(16) -0.0097(15)
C13A 0.054(2) 0.047(2) 0.059(2) -0.0001(16) -0.0314(18) -0.0148(16)
C14B 0.0462(19) 0.047(2) 0.062(2) 0.0007(16) -0.0271(17) -0.0154(15)
C14A 0.059(3) 0.127(4) 0.062(3) -0.015(3) -0.027(2) -0.030(3)
C15B 0.0477(18) 0.0377(18) 0.0513(19) -0.0109(15) -0.0247(16) -0.0076(14)
C15A 0.057(2) 0.124(4) 0.059(3) -0.014(3) -0.017(2) -0.041(3)
C16A 0.056(2) 0.049(2) 0.070(3) -0.0056(18) -0.027(2) -0.0127(17)
C16B 0.057(2) 0.0455(19) 0.0446(19) -0.0139(15) -0.0188(17) -0.0074(16)
C17A 0.053(2) 0.049(2) 0.090(3) -0.004(2) -0.035(2) -0.0170(17)
C17B 0.069(2) 0.045(2) 0.069(2) -0.0073(18) -0.043(2) -0.0104(17)
C18A 0.075(3) 0.065(3) 0.081(3) 0.007(2) -0.046(2) -0.029(2)
C18B 0.051(2) 0.048(2) 0.060(2) -0.0020(17) -0.0242(18) -0.0095(16)
C19B 0.071(2) 0.0409(19) 0.064(2) -0.0012(17) -0.037(2) -0.0133(17)
C19A 0.084(3) 0.069(3) 0.071(3) 0.000(2) -0.046(2) -0.032(2)
C20A 0.067(2) 0.051(2) 0.074(3) -0.004(2) -0.032(2) -0.0121(19)
C20B 0.057(2) 0.052(2) 0.049(2) -0.0035(17) -0.0090(18) -0.0090(17)
C21A 0.054(2) 0.056(2) 0.054(2) -0.0107(18) -0.0224(18) -0.0083(17)
C21B 0.060(2) 0.061(3) 0.067(3) 0.008(2) 0.006(2) -0.023(2)
C22A 0.063(2) 0.063(3) 0.070(3) -0.003(2) -0.041(2) -0.0060(19)
C22B 0.093(4) 0.067(3) 0.073(3) 0.023(3) 0.006(3) -0.026(3)
C23A 0.057(2) 0.056(2) 0.074(3) -0.012(2) -0.029(2) -0.0031(18)
C23B 0.113(4) 0.071(3) 0.054(3) -0.001(2) -0.006(3) 0.007(3)
C24B 0.083(3) 0.085(4) 0.058(3) -0.001(2) -0.022(2) -0.004(3)
C24A 0.070(2) 0.065(3) 0.059(2) -0.0086(19) -0.033(2) -0.017(2)
C25A 0.075(3) 0.054(2) 0.060(2) -0.0020(19) -0.033(2) -0.0135(19)
C25B 0.073(3) 0.075(3) 0.053(2) -0.002(2) -0.022(2) -0.006(2)
C26A 0.069(2) 0.057(2) 0.085(3) -0.005(2) -0.042(2) -0.019(2)
C26B 0.098(4) 0.126(5) 0.069(3) 0.005(3) -0.041(3) -0.031(4)
C27A 0.073(3) 0.061(3) 0.097(3) -0.010(2) -0.054(3) -0.015(2)
C27B 0.103(4) 0.085(4) 0.086(3) 0.004(3) -0.055(3) -0.005(3)
C28B 0.077(3) 0.072(3) 0.077(3) 0.002(2) -0.044(3) -0.015(2)
C28A 0.067(3) 0.077(3) 0.106(4) -0.040(3) -0.041(3) -0.002(2)
C29A 0.059(2) 0.067(3) 0.077(3) -0.031(2) -0.029(2) -0.0035(19)
C29B 0.088(3) 0.066(3) 0.059(2) 0.010(2) -0.046(2) -0.021(2)
C30B 0.068(2) 0.061(2) 0.059(2) -0.0017(19) -0.037(2) -0.0178(19)
C30A 0.051(2) 0.046(2) 0.067(2) -0.0047(17) -0.0228(18) -0.0158(16)
C31B 0.094(3) 0.067(3) 0.059(2) 0.011(2) -0.051(2) -0.031(2)
C31A 0.065(2) 0.047(2) 0.107(3) -0.013(2) -0.048(3) -0.0101(18)
C32A 0.073(2) 0.0375(19) 0.080(3) 0.0035(18) -0.046(2) -0.0126(17)
C32B 0.068(2) 0.088(3) 0.048(2) -0.007(2) -0.034(2) -0.024(2)
C33A 0.064(2) 0.044(2) 0.064(2) 0.0024(17) -0.0267(19) -0.0237(17)
C33B 0.050(2) 0.077(3) 0.0364(18) -0.0016(17) -0.0101(16) -0.0291(18)
C34B 0.092(3) 0.071(3) 0.072(3) 0.008(2) -0.057(2) -0.037(2)
C34A 0.056(2) 0.049(2) 0.101(3) -0.022(2) -0.026(2) -0.0092(18)
C35A 0.067(2) 0.040(2) 0.108(3) -0.008(2) -0.047(3) -0.0106(18)
C35B 0.121(4) 0.077(3) 0.065(3) 0.013(2) -0.060(3) -0.050(3)
C36B 0.057(2) 0.076(3) 0.045(2) -0.0022(18) -0.0143(18) -0.029(2)
C36A 0.072(3) 0.059(2) 0.085(3) 0.004(2) -0.034(2) -0.038(2)
C37A 0.066(2) 0.046(2) 0.053(2) -0.0003(17) -0.0285(19) -0.0213(18)
C37B 0.054(2) 0.076(3) 0.050(2) -0.0015(19) -0.0289(18) -0.0216(19)
C38B 0.050(2) 0.061(2) 0.050(2) -0.0104(17) -0.0203(17) -0.0118(17)
C38A 0.055(2) 0.0431(19) 0.056(2) 0.0064(16) -0.0329(18) -0.0149(16)
C39B 0.058(2) 0.055(2) 0.051(2) -0.0039(17) -0.0263(18) -0.0169(17)
C39A 0.064(2) 0.0470(19) 0.0476(19) -0.0004(15) -0.0324(18) -0.0202(17)
C40B 0.068(2) 0.065(2) 0.0428(19) 0.0005(17) -0.0320(18) -0.0205(19)
C40A 0.070(2) 0.0369(18) 0.060(2) -0.0052(16) -0.038(2) -0.0050(16)
C41B 0.064(2) 0.059(2) 0.052(2) 0.0047(17) -0.0332(19) -0.0251(18)
C41A 0.069(2) 0.047(2) 0.049(2) -0.0059(16) -0.037(2) -0.0031(17)
C42B 0.056(2) 0.0428(19) 0.054(2) 0.0007(15) -0.0294(17) -0.0138(16)
C42A 0.056(2) 0.056(2) 0.0441(19) -0.0109(17) -0.0248(17) -0.0024(17)
C43A 0.060(2) 0.0466(19) 0.0439(19) -0.0055(15) -0.0288(17) -0.0096(16)
C43B 0.057(2) 0.0379(17) 0.053(2) -0.0079(15) -0.0266(17) -0.0147(15)
C44B 0.0539(19) 0.0358(17) 0.0493(19) -0.0062(14) -0.0322(17) -0.0095(14)
C44A 0.054(2) 0.0448(19) 0.0350(17) -0.0031(14) -0.0185(16) -0.0128(15)
C45A 0.0501(19) 0.050(2) 0.0438(18) -0.0012(15) -0.0233(16) -0.0161(16)
C45B 0.058(2) 0.0439(19) 0.060(2) 0.0046(16) -0.0332(18) -0.0223(16)
C46B 0.058(2) 0.059(2) 0.058(2) 0.0064(17) -0.0350(19) -0.0264(18)
C46A 0.0454(19) 0.059(2) 0.059(2) -0.0070(18) -0.0225(18) -0.0058(17)
C47B 0.0504(19) 0.054(2) 0.051(2) 0.0021(16) -0.0212(17) -0.0226(16)
C47A 0.0458(19) 0.059(2) 0.057(2) 0.0014(18) -0.0234(17) -0.0180(17)
C48A 0.057(2) 0.0436(19) 0.058(2) 0.0029(16) -0.0295(18) -0.0159(16)
C48B 0.0540(19) 0.0350(17) 0.0411(18) 0.0002(14) -0.0245(16) -0.0096(14)
C49B 0.0447(17) 0.0356(16) 0.0447(18) -0.0020(13) -0.0202(15) -0.0126(14)
C49A 0.0459(18) 0.0391(18) 0.054(2) 0.0015(15) -0.0261(16) -0.0114(15)
C50B 0.0470(18) 0.0351(16) 0.0505(19) -0.0031(14) -0.0264(16) -0.0115(14)
C50A 0.0454(18) 0.0397(18) 0.059(2) -0.0068(16) -0.0276(17) -0.0085(15)
C51B 0.064(2) 0.056(2) 0.0452(19) 0.0057(16) -0.0228(18) -0.0264(18)
C51A 0.086(3) 0.044(2) 0.055(2) 0.0020(17) -0.040(2) -0.0193(19)
C52B 0.095(3) 0.050(2) 0.049(2) 0.0079(17) -0.028(2) -0.027(2)
C52A 0.116(4) 0.085(4) 0.079(3) 0.018(3) -0.027(3) -0.054(3)
C53B 0.065(2) 0.067(3) 0.052(2) 0.0016(19) -0.0161(19) -0.029(2)
C53A 0.105(3) 0.060(2) 0.067(3) 0.014(2) -0.058(3) -0.038(2)
C54B 0.084(3) 0.077(3) 0.043(2) 0.0070(19) -0.029(2) -0.037(2)
C54A 0.138(4) 0.061(3) 0.091(3) 0.024(2) -0.084(3) -0.036(3)
C55A 0.083(3) 0.055(2) 0.059(2) -0.0135(19) -0.037(2) -0.007(2)
C55B 0.076(3) 0.087(3) 0.056(2) 0.002(2) -0.037(2) -0.034(2)
C56A 0.096(3) 0.071(3) 0.070(3) -0.027(2) -0.046(3) -0.008(2)
C57A 0.098(3) 0.045(2) 0.068(3) -0.022(2) -0.039(2) 0.012(2)
C58A 0.084(3) 0.064(3) 0.077(3) -0.027(2) -0.024(3) -0.001(2)
C56 0.088(7) 0.107(7) 0.101(8) -0.010(6) -0.067(6) -0.017(5)
C57 0.106(7) 0.101(8) 0.077(6) -0.019(6) -0.055(5) -0.035(6)
C58 0.103(8) 0.197(16) 0.072(7) 0.026(8) -0.059(6) -0.081(9)
C56' 0.072(7) 0.129(11) 0.075(8) -0.008(8) -0.049(7) -0.013(7)
C57' 0.073(5) 0.077(5) 0.065(5) -0.005(4) -0.030(4) -0.027(4)
C58' 0.100(9) 0.147(12) 0.060(7) -0.001(7) -0.041(7) -0.077(9)

loop_
_atom_type_symbol
_atom_type_description
_atom_type_scat_dispersion_real
_atom_type_scat_dispersion_imag
_atom_type_scat_source
C C 0.0033 0.0016 'International Tables Vol C Tables 4.2.6.8 and 6.1.1.4'
H H 0.0000 0.0000 'International Tables Vol C Tables 4.2.6.8 and 6.1.1.4'
N N 0.0061 0.0033 'International Tables Vol C Tables 4.2.6.8 and 6.1.1.4'
O O 0.0106 0.0060 'International Tables Vol C Tables 4.2.6.8 and 6.1.1.4'

loop_
_geom_angle_atom_site_label_1
_geom_angle_atom_site_label_2
_geom_angle_atom_site_label_3
_geom_angle
C13B O1B C16B 117.6(3)
C13A O1A C16A 115.6(3)
C17B O2B C18B 114.3(3)
C17A O2A C18A 112.3(3)
C20A O3A C19A 116.1(3)
C20B O3B C19B 118.5(3)
C24A O4A C26A 122.0(3)
C26B O4B C24B 121.3(4)
C28A O5A C27A 114.2(3)
C27B O5B C28B 115.6(3)
C30A O6A C29A 118.1(3)
C30B O6B C29B 119.3(3)
C49B N1B C6B 108.5(3)
C49B N1B H1BA 125.7
C6B N1B H1BA 125.7
C49A N1A C6A 107.3(3)
C49A N1A H1AA 126.3
C6A N1A H1AA 126.3
N3B N2B C7B 109.1(3)
N3A N2A C7A 109.6(3)
N2A N3A N4A 107.1(3)
N4B N3B N2B 107.0(3)
N3B N4B C8B 112.1(3)
N3B N4B C9B 119.4(3)
C8B N4B C9B 128.5(3)
N3A N4A C8A 112.1(3)
N3A N4A C9A 118.6(3)
C8A N4A C9A 128.8(3)
N6A N5A C37A 112.6(3)
N6A N5A C36A 118.4(3)
C37A N5A C36A 129.0(3)
N6B N5B C37B 108.4(3)
N6B N5B C36B 121.2(3)
C37B N5B C36B 130.3(3)
N7A N6A N5A 106.5(3)
N7B N6B N5B 108.8(3)
N6B N7B C38B 107.0(3)
N6A N7A C38A 110.2(3)
C50B N8B C44B 108.4(3)
C50B N8B H8BB 125.8
C44B N8B H8BB 125.8
C50A N8A C44A 109.3(3)
C50A N8A H8AB 125.4
C44A N8A H8AB 125.4
C6A C1A C2A 119.2(3)
C6A C1A C48A 108.0(3)
C2A C1A C48A 132.8(4)
C2B C1B C6B 120.7(3)
C2B C1B C48B 132.3(3)
C6B C1B C48B 107.1(3)
C1B C2B C3B 119.8(3)
C1B C2B H2BA 120.1
C3B C2B H2BA 120.1
C1A C2A C3A 119.9(4)
C1A C2A H2AA 120.1
C3A C2A H2AA 120.1
C4A C3A C2A 118.4(3)
C4A C3A C51A 119.1(3)
C2A C3A C51A 122.5(4)
C4B C3B C2B 117.6(3)
C4B C3B C51B 124.3(3)
C2B C3B C51B 118.2(3)
C5A C4A C3A 124.6(3)
C5A C4A H4AA 117.7
C3A C4A H4AA 117.7
C5B C4B C3B 124.6(3)
C5B C4B H4BA 117.7
C3B C4B H4BA 117.7
C4B C5B C6B 115.9(3)
C4B C5B C7B 121.9(3)
C6B C5B C7B 122.2(3)
C4A C5A C6A 115.2(3)
C4A C5A C7A 123.8(3)
C6A C5A C7A 120.9(3)
N1B C6B C1B 109.1(3)
N1B C6B C5B 129.6(3)
C1B C6B C5B 121.3(3)
N1A C6A C1A 109.1(3)
N1A C6A C5A 128.3(3)
C1A C6A C5A 122.6(3)
N2B C7B C8B 107.2(3)
N2B C7B C5B 123.5(3)
C8B C7B C5B 129.3(3)
C8A C7A N2A 107.9(3)
C8A C7A C5A 131.0(3)
N2A C7A C5A 121.1(3)
N4B C8B C7B 104.5(3)
N4B C8B H8BA 127.7
C7B C8B H8BA 127.7
C7A C8A N4A 103.3(3)
C7A C8A H8AA 128.4
N4A C8A H8AA 128.4
N4B C9B C10B 112.3(3)
N4B C9B H9BA 109.1
C10B C9B H9BA 109.1
N4B C9B H9BB 109.1
C10B C9B H9BB 109.1
H9BA C9B H9BB 107.9
N4A C9A C10A 112.8(3)
N4A C9A H9AA 109.0
C10A C9A H9AA 109.0
N4A C9A H9AB 109.0
C10A C9A H9AB 109.0
H9AA C9A H9AB 107.8
C11A C10A C15A 116.7(4)
C11A C10A C9A 123.2(3)
C15A C10A C9A 120.1(4)
C11B C10B C15B 117.7(3)
C11B C10B C9B 122.6(3)
C15B C10B C9B 119.8(3)
C10B C11B C12B 122.3(3)
C10B C11B H11A 118.8
C12B C11B H11A 118.8
C10A C11A C12A 122.8(4)
C10A C11A H11B 118.6
C12A C11A H11B 118.6
C13B C12B C11B 117.5(3)
C13B C12B H12A 121.3
C11B C12B H12A 121.3
C13A C12A C11A 119.7(4)
C13A C12A H12B 120.2
C11A C12A H12B 120.2
O1B C13B C12B 124.1(3)
O1B C13B C14B 115.3(3)
C12B C13B C14B 120.6(3)
C12A C13A C14A 120.8(3)
C12A C13A O1A 125.5(3)
C14A C13A O1A 113.5(3)
C15B C14B C13B 121.2(3)
C15B C14B H14A 119.4
C13B C14B H14A 119.4
C13A C14A C15A 118.4(4)
C13A C14A H14B 120.8
C15A C14A H14B 120.8
C14B C15B C10B 120.7(3)
C14B C15B H15A 119.7
C10B C15B H15A 119.7
C14A C15A C10A 121.2(4)
C14A C15A H15B 119.4
C10A C15A H15B 119.4
O1A C16A C17A 107.1(3)
O1A C16A H16A 110.3
C17A C16A H16A 110.3
O1A C16A H16B 110.3
C17A C16A H16B 110.3
H16A C16A H16B 108.5
O1B C16B C17B 107.0(3)
O1B C16B H16C 110.3
C17B C16B H16C 110.3
O1B C16B H16D 110.3
C17B C16B H16D 110.3
H16C C16B H16D 108.6
O2A C17A C16A 108.0(3)
O2A C17A H17A 110.1
C16A C17A H17A 110.1
O2A C17A H17B 110.1
C16A C17A H17B 110.1
H17A C17A H17B 108.4
O2B C17B C16B 112.1(3)
O2B C17B H17C 109.2
C16B C17B H17C 109.2
O2B C17B H17D 109.2
C16B C17B H17D 109.2
H17C C17B H17D 107.9
O2A C18A C19A 110.5(3)
O2A C18A H18A 109.5
C19A C18A H18A 109.5
O2A C18A H18B 109.5
C19A C18A H18B 109.5
H18A C18A H18B 108.1
O2B C18B C19B 111.6(3)
O2B C18B H18C 109.3
C19B C18B H18C 109.3
O2B C18B H18D 109.3
C19B C18B H18D 109.3
H18C C18B H18D 108.0
O3B C19B C18B 108.9(3)
O3B C19B H19A 109.9
C18B C19B H19A 109.9
O3B C19B H19B 109.9
C18B C19B H19B 109.9
H19A C19B H19B 108.3
O3A C19A C18A 107.8(3)
O3A C19A H19C 110.2
C18A C19A H19C 110.2
O3A C19A H19D 110.2
C18A C19A H19D 110.2
H19C C19A H19D 108.5
C25A C20A C21A 121.8(4)
C25A C20A O3A 122.9(4)
C21A C20A O3A 115.2(4)
O3B C20B C21B 116.3(4)
O3B C20B C25B 122.9(4)
C21B C20B C25B 120.7(4)
C22A C21A C20A 119.1(4)
C22A C21A H21A 120.5
C20A C21A H21A 120.5
C20B C21B C22B 119.6(5)
C20B C21B H21B 120.2
C22B C21B H21B 120.2
C21A C22A C23A 119.8(4)
C21A C22A H22A 120.1
C23A C22A H22A 120.1
C23B C22B C21B 119.1(5)
C23B C22B H22B 120.4
C21B C22B H22B 120.4
C24A C23A C22A 119.8(4)
C24A C23A H23A 120.1
C22A C23A H23A 120.1
C24B C23B C22B 118.6(5)
C24B C23B H23B 120.7
C22B C23B H23B 120.7
C23B C24B C25B 124.3(6)
C23B C24B O4B 113.2(5)
C25B C24B O4B 122.5(5)
C23A C24A O4A 125.3(4)
C23A C24A C25A 119.5(4)
O4A C24A C25A 115.0(4)
C20A C25A C24A 119.9(4)
C20A C25A H25A 120.0
C24A C25A H25A 120.0
C24B C25B C20B 117.6(5)
C24B C25B H25B 121.2
C20B C25B H25B 121.2
O4A C26A C27A 111.2(4)
O4A C26A H26A 109.4
C27A C26A H26A 109.4
O4A C26A H26B 109.4
C27A C26A H26B 109.4
H26A C26A H26B 108.0
O4B C26B C27B 115.2(5)
O4B C26B H26C 108.5
C27B C26B H26C 108.5
O4B C26B H26D 108.5
C27B C26B H26D 108.5
H26C C26B H26D 107.5
O5A C27A C26A 111.0(3)
O5A C27A H27A 109.4
C26A C27A H27A 109.4
O5A C27A H27B 109.4
C26A C27A H27B 109.4
H27A C27A H27B 108.0
O5B C27B C26B 106.3(4)
O5B C27B H27C 110.5
C26B C27B H27C 110.5
O5B C27B H27D 110.5
C26B C27B H27D 110.5
H27C C27B H27D 108.7
O5B C28B C29B 115.6(4)
O5B C28B H28A 108.4
C29B C28B H28A 108.4
O5B C28B H28B 108.4
C29B C28B H28B 108.4
H28A C28B H28B 107.4
O5A C28A C29A 106.9(4)
O5A C28A H28C 110.3
C29A C28A H28C 110.3
O5A C28A H28D 110.3
C29A C28A H28D 110.3
H28C C28A H28D 108.6
O6A C29A C28A 106.9(3)
O6A C29A H29A 110.3
C28A C29A H29A 110.3
O6A C29A H29B 110.3
C28A C29A H29B 110.3
H29A C29A H29B 108.6
O6B C29B C28B 110.4(3)
O6B C29B H29C 109.6
C28B C29B H29C 109.6
O6B C29B H29D 109.6
C28B C29B H29D 109.6
H29C C29B H29D 108.1
O6B C30B C31B 125.4(4)
O6B C30B C35B 114.9(3)
C31B C30B C35B 119.6(4)
O6A C30A C35A 116.6(3)
O6A C30A C31A 123.2(3)
C35A C30A C31A 120.1(4)
C30B C31B C32B 119.0(4)
C30B C31B H31A 120.5
C32B C31B H31A 120.5
C32A C31A C30A 118.0(4)
C32A C31A H31B 121.0
C30A C31A H31B 121.0
C31A C32A C33A 121.6(3)
C31A C32A H32A 119.2
C33A C32A H32A 119.2
C31B C32B C33B 122.4(4)
C31B C32B H32B 118.8
C33B C32B H32B 118.8
C34A C33A C32A 118.5(4)
C34A C33A C36A 121.7(3)
C32A C33A C36A 119.5(3)
C32B C33B C34B 118.7(4)
C32B C33B C36B 123.5(3)
C34B C33B C36B 117.8(3)
C35B C34B C33B 118.8(4)
C35B C34B H34A 120.6
C33B C34B H34A 120.6
C33A C34A C35A 121.1(4)
C33A C34A H34B 119.5
C35A C34A H34B 119.5
C34A C35A C30A 120.4(4)
C34A C35A H35A 119.8
C30A C35A H35A 119.8
C34B C35B C30B 121.4(4)
C34B C35B H35B 119.3
C30B C35B H35B 119.3
N5B C36B C33B 111.3(3)
N5B C36B H36A 109.4
C33B C36B H36A 109.4
N5B C36B H36B 109.4
C33B C36B H36B 109.4
H36A C36B H36B 108.0
C33A C36A N5A 108.4(3)
C33A C36A H36C 110.0
N5A C36A H36C 110.0
C33A C36A H36D 110.0
N5A C36A H36D 110.0
H36C C36A H36D 108.4
N5A C37A C38A 104.8(3)
N5A C37A H37A 127.6
C38A C37A H37A 127.6
C38B C37B N5B 107.0(3)
C38B C37B H37B 126.5
N5B C37B H37B 126.5
C37B C38B N7B 108.8(3)
C37B C38B C39B 131.5(3)
N7B C38B C39B 119.7(3)
N7A C38A C37A 105.9(3)
N7A C38A C39A 122.5(3)
C37A C38A C39A 131.5(3)
C44B C39B C40B 115.3(3)
C44B C39B C38B 123.6(3)
C40B C39B C38B 121.1(3)
C44A C39A C40A 114.4(3)
C44A C39A C38A 122.6(3)
C40A C39A C38A 122.7(3)
C41B C40B C39B 123.8(3)
C41B C40B H40A 118.1
C39B C40B H40A 118.1
C41A C40A C39A 124.5(4)
C41A C40A H40B 117.8
C39A C40A H40B 117.8
C40B C41B C42B 119.4(3)
C40B C41B C55B 119.8(3)
C42B C41B C55B 120.8(3)
C40A C41A C42A 119.0(3)
C40A C41A C55A 118.8(4)
C42A C41A C55A 122.1(4)
C41B C42B C43B 118.6(3)
C41B C42B H42A 120.7
C43B C42B H42A 120.7
C43A C42A C41A 119.7(4)
C43A C42A H42B 120.1
C41A C42A H42B 120.1
C42A C43A C44A 120.8(3)
C42A C43A C45A 134.2(4)
C44A C43A C45A 105.0(3)
C44B C43B C42B 120.6(3)
C44B C43B C45B 107.7(3)
C42B C43B C45B 131.5(3)
C39B C44B C43B 122.2(3)
C39B C44B N8B 129.2(3)
C43B C44B N8B 108.6(3)
N8A C44A C39A 129.0(3)
N8A C44A C43A 109.5(3)
C39A C44A C43A 121.5(3)
C46A C45A C50A 119.6(3)
C46A C45A C43A 133.3(3)
C50A C45A C43A 106.9(3)
C50B C45B C43B 105.5(3)
C50B C45B C46B 121.6(3)
C43B C45B C46B 132.8(3)
C47B C46B C45B 118.7(3)
C47B C46B H46A 120.7
C45B C46B H46A 120.7
C47A C46A C45A 121.7(3)
C47A C46A H46B 119.2
C45A C46A H46B 119.2
C46B C47B C48B 119.9(3)
C46B C47B H47A 120.1
C48B C47B H47A 120.1
C46A C47A C48A 119.1(3)
C46A C47A H47B 120.5
C48A C47A H47B 120.5
C47A C48A C49A 121.4(3)
C47A C48A C1A 134.8(3)
C49A C48A C1A 103.7(3)
C49B C48B C47B 121.6(3)
C49B C48B C1B 106.0(3)
C47B C48B C1B 132.3(3)
N1B C49B C48B 109.2(3)
N1B C49B C50B 132.1(3)
C48B C49B C50B 118.7(3)
N1A C49A C50A 130.3(3)
N1A C49A C48A 111.9(3)
C50A C49A C48A 117.6(3)
N8B C50B C45B 109.6(3)
N8B C50B C49B 130.9(3)
C45B C50B C49B 119.5(3)
N8A C50A C49A 130.0(3)
N8A C50A C45A 109.4(3)
C49A C50A C45A 120.5(3)
C54B C51B C53B 108.9(3)
C54B C51B C3B 112.3(3)
C53B C51B C3B 110.0(3)
C54B C51B C52B 107.2(3)
C53B C51B C52B 107.9(3)
C3B C51B C52B 110.4(3)
C3A C51A C52A 113.4(3)
C3A C51A C54A 108.5(3)
C52A C51A C54A 108.8(4)
C3A C51A C53A 111.7(3)
C52A C51A C53A 107.5(4)
C54A C51A C53A 106.7(3)
C51B C52B H52A 109.5
C51B C52B H52B 109.5
H52A C52B H52B 109.5
C51B C52B H52C 109.5
H52A C52B H52C 109.5
H52B C52B H52C 109.5
C51A C52A H52D 109.5
C51A C52A H52E 109.5
H52D C52A H52E 109.5
C51A C52A H52F 109.5
H52D C52A H52F 109.5
H52E C52A H52F 109.5
C51B C53B H53A 109.5
C51B C53B H53B 109.5
H53A C53B H53B 109.5
C51B C53B H53C 109.5
H53A C53B H53C 109.5
H53B C53B H53C 109.5
C51A C53A H53D 109.5
C51A C53A H53E 109.5
H53D C53A H53E 109.5
C51A C53A H53F 109.5
H53D C53A H53F 109.5
H53E C53A H53F 109.5
C51B C54B H54A 109.5
C51B C54B H54B 109.5
H54A C54B H54B 109.5
C51B C54B H54C 109.5
H54A C54B H54C 109.5
H54B C54B H54C 109.5
C51A C54A H54D 109.5
C51A C54A H54E 109.5
H54D C54A H54E 109.5
C51A C54A H54F 109.5
H54D C54A H54F 109.5
H54E C54A H54F 109.5
C58A C55A C41A 113.2(4)
C58A C55A C56A 108.2(4)
C41A C55A C56A 107.4(3)
C58A C55A C57A 109.7(4)
C41A C55A C57A 108.8(3)
C56A C55A C57A 109.5(4)
C58 C55B C56' 60.4(8)
C58 C55B C57' 127.8(7)
C56' C55B C57' 116.3(7)
C58 C55B C57 112.2(8)
C56' C55B C57 140.6(6)
C57' C55B C57 33.8(5)
C58 C55B C41B 114.0(4)
C56' C55B C41B 108.8(5)
C57' C55B C41B 115.2(5)
C57 C55B C41B 109.0(4)
C58 C55B C58' 45.8(6)
C56' C55B C58' 105.5(8)
C57' C55B C58' 101.9(7)
C57 C55B C58' 72.6(7)
C41B C55B C58' 108.1(5)
C58 C55B C56 107.5(7)
C56' C55B C56 49.8(6)
C57' C55B C56 75.5(6)
C57 C55B C56 109.1(6)
C41B C55B C56 104.7(4)
C58' C55B C56 144.4(6)
C55A C56A H56A 109.5
C55A C56A H56B 109.5
H56A C56A H56B 109.5
C55A C56A H56C 109.5
H56A C56A H56C 109.5
H56B C56A H56C 109.5
C55A C57A H57A 109.5
C55A C57A H57B 109.5
H57A C57A H57B 109.5
C55A C57A H57C 109.5
H57A C57A H57C 109.5
H57B C57A H57C 109.5
C55A C58A H58A 109.5
C55A C58A H58B 109.5
H58A C58A H58B 109.5
C55A C58A H58C 109.5
H58A C58A H58C 109.5
H58B C58A H58C 109.5
C55B C56 H56D 109.5
C55B C56 H56E 109.5
C55B C56 H56F 109.5
C55B C57 H57D 109.5
C55B C57 H57E 109.5
C55B C57 H57F 109.5
C55B C58 H58D 109.5
C55B C58 H58E 109.5
C55B C58 H58F 109.5
C55B C56' H56G 109.5
C55B C56' H56H 109.5
H56G C56' H56H 109.5
C55B C56' H56I 109.5
H56G C56' H56I 109.5
H56H C56' H56I 109.5
C55B C57' H57G 109.5
C55B C57' H57H 109.5
H57G C57' H57H 109.5
C55B C57' H57I 109.5
H57G C57' H57I 109.5
H57H C57' H57I 109.5
C55B C58' H58G 109.5
C55B C58' H58H 109.5
H58G C58' H58H 109.5
C55B C58' H58I 109.5
H58G C58' H58I 109.5
H58H C58' H58I 109.5

loop_
_geom_bond_atom_site_label_1
_geom_bond_atom_site_label_2
_geom_bond_distance
O1B C13B 1.375(4)
O1B C16B 1.425(4)
O1A C13A 1.379(4)
O1A C16A 1.456(4)
O2B C17B 1.412(4)
O2B C18B 1.415(4)
O2A C17A 1.408(4)
O2A C18A 1.414(4)
O3A C20A 1.404(5)
O3A C19A 1.417(5)
O3B C20B 1.352(5)
O3B C19B 1.445(4)
O4A C24A 1.360(5)
O4A C26A 1.422(5)
O4B C26B 1.396(7)
O4B C24B 1.399(6)
O5A C28A 1.407(5)
O5A C27A 1.414(4)
O5B C27B 1.429(6)
O5B C28B 1.431(5)
O6A C30A 1.371(4)
O6A C29A 1.416(5)
O6B C30B 1.369(5)
O6B C29B 1.419(4)
N1B C49B 1.382(4)
N1B C6B 1.391(4)
N1B H1BA 0.8800
N1A C49A 1.363(4)
N1A C6A 1.386(4)
N1A H1AA 0.8800
N2B N3B 1.327(4)
N2B C7B 1.351(4)
N2A N3A 1.314(4)
N2A C7A 1.406(5)
N3A N4A 1.343(4)
N3B N4B 1.310(4)
N4B C8B 1.338(4)
N4B C9B 1.499(4)
N4A C8A 1.397(5)
N4A C9A 1.435(5)
N5A N6A 1.322(4)
N5A C37A 1.328(5)
N5A C36A 1.534(5)
N5B N6B 1.333(4)
N5B C37B 1.349(5)
N5B C36B 1.463(5)
N6A N7A 1.300(4)
N6B N7B 1.325(4)
N7B C38B 1.361(4)
N7A C38A 1.374(5)
N8B C50B 1.372(4)
N8B C44B 1.385(4)
N8B H8BB 0.8800
N8A C50A 1.370(4)
N8A C44A 1.376(4)
N8A H8AB 0.8800
C1A C6A 1.406(5)
C1A C2A 1.413(5)
C1A C48A 1.442(5)
C1B C2B 1.388(5)
C1B C6B 1.395(5)
C1B C48B 1.452(4)
C2B C3B 1.403(5)
C2B H2BA 0.9500
C2A C3A 1.414(5)
C2A H2AA 0.9500
C3A C4A 1.403(5)
C3A C51A 1.518(5)
C3B C4B 1.399(5)
C3B C51B 1.540(5)
C4A C5A 1.393(5)
C4A H4AA 0.9500
C4B C5B 1.383(5)
C4B H4BA 0.9500
C5B C6B 1.408(4)
C5B C7B 1.468(5)
C5A C6A 1.434(5)
C5A C7A 1.454(5)
C7B C8B 1.384(4)
C7A C8A 1.384(5)
C8B H8BA 0.9500
C8A H8AA 0.9500
C9B C10B 1.504(5)
C9B H9BA 0.9900
C9B H9BB 0.9900
C9A C10A 1.505(5)
C9A H9AA 0.9900
C9A H9AB 0.9900
C10A C11A 1.358(5)
C10A C15A 1.418(5)
C10B C11B 1.381(5)
C10B C15B 1.413(5)
C11B C12B 1.420(5)
C11B H11A 0.9500
C11A C12A 1.386(5)
C11A H11B 0.9500
C12B C13B 1.384(5)
C12B H12A 0.9500
C12A C13A 1.368(5)
C12A H12B 0.9500
C13B C14B 1.389(5)
C13A C14A 1.374(6)
C14B C15B 1.358(5)
C14B H14A 0.9500
C14A C15A 1.409(6)
C14A H14B 0.9500
C15B H15A 0.9500
C15A H15B 0.9500
C16A C17A 1.529(5)
C16A H16A 0.9900
C16A H16B 0.9900
C16B C17B 1.511(5)
C16B H16C 0.9900
C16B H16D 0.9900
C17A H17A 0.9900
C17A H17B 0.9900
C17B H17C 0.9900
C17B H17D 0.9900
C18A C19A 1.487(6)
C18A H18A 0.9900
C18A H18B 0.9900
C18B C19B 1.480(5)
C18B H18C 0.9900
C18B H18D 0.9900
C19B H19A 0.9900
C19B H19B 0.9900
C19A H19C 0.9900
C19A H19D 0.9900
C20A C25A 1.342(6)
C20A C21A 1.397(5)
C20B C21B 1.377(6)
C20B C25B 1.402(6)
C21A C22A 1.368(5)
C21A H21A 0.9500
C21B C22B 1.438(7)
C21B H21B 0.9500
C22A C23A 1.434(5)
C22A H22A 0.9500
C22B C23B 1.399(8)
C22B H22B 0.9500
C23A C24A 1.358(5)
C23A H23A 0.9500
C23B C24B 1.350(7)
C23B H23B 0.9500
C24B C25B 1.387(6)
C24A C25A 1.420(6)
C25A H25A 0.9500
C25B H25B 0.9500
C26A C27A 1.493(6)
C26A H26A 0.9900
C26A H26B 0.9900
C26B C27B 1.519(7)
C26B H26C 0.9900
C26B H26D 0.9900
C27A H27A 0.9900
C27A H27B 0.9900
C27B H27C 0.9900
C27B H27D 0.9900
C28B C29B 1.477(6)
C28B H28A 0.9900
C28B H28B 0.9900
C28A C29A 1.491(6)
C28A H28C 0.9900
C28A H28D 0.9900
C29A H29A 0.9900
C29A H29B 0.9900
C29B H29C 0.9900
C29B H29D 0.9900
C30B C31B 1.384(5)
C30B C35B 1.424(5)
C30A C35A 1.377(5)
C30A C31A 1.399(5)
C31B C32B 1.387(6)
C31B H31A 0.9500
C31A C32A 1.391(5)
C31A H31B 0.9500
C32A C33A 1.393(5)
C32A H32A 0.9500
C32B C33B 1.390(5)
C32B H32B 0.9500
C33A C34A 1.365(5)
C33A C36A 1.526(5)
C33B C34B 1.431(5)
C33B C36B 1.520(5)
C34B C35B 1.372(6)
C34B H34A 0.9500
C34A C35A 1.376(6)
C34A H34B 0.9500
C35A H35A 0.9500
C35B H35B 0.9500
C36B H36A 0.9900
C36B H36B 0.9900
C36A H36C 0.9900
C36A H36D 0.9900
C37A C38A 1.387(5)
C37A H37A 0.9500
C37B C38B 1.328(5)
C37B H37B 0.9500
C38B C39B 1.497(5)
C38A C39A 1.428(5)
C39B C44B 1.371(5)
C39B C40B 1.440(5)
C39A C44A 1.413(5)
C39A C40A 1.420(5)
C40B C41B 1.363(5)
C40B H40A 0.9500
C40A C41A 1.388(5)
C40A H40B 0.9500
C41B C42B 1.376(5)
C41B C55B 1.554(5)
C41A C42A 1.399(5)
C41A C55A 1.541(5)
C42B C43B 1.423(5)
C42B H42A 0.9500
C42A C43A 1.367(5)
C42A H42B 0.9500
C43A C44A 1.432(5)
C43A C45A 1.459(5)
C43B C44B 1.383(5)
C43B C45B 1.442(5)
C45A C46A 1.399(5)
C45A C50A 1.411(5)
C45B C50B 1.398(4)
C45B C46B 1.442(5)
C46B C47B 1.378(5)
C46B H46A 0.9500
C46A C47A 1.362(5)
C46A H46B 0.9500
C47B C48B 1.422(5)
C47B H47A 0.9500
C47A C48A 1.414(5)
C47A H47B 0.9500
C48A C49A 1.421(5)
C48B C49B 1.412(5)
C49B C50B 1.413(4)
C49A C50A 1.409(5)
C51B C54B 1.526(5)
C51B C53B 1.529(5)
C51B C52B 1.570(5)
C51A C52A 1.529(7)
C51A C54A 1.531(6)
C51A C53A 1.535(5)
C52B H52A 0.9800
C52B H52B 0.9800
C52B H52C 0.9800
C52A H52D 0.9800
C52A H52E 0.9800
C52A H52F 0.9800
C53B H53A 0.9800
C53B H53B 0.9800
C53B H53C 0.9800
C53A H53D 0.9800
C53A H53E 0.9800
C53A H53F 0.9800
C54B H54A 0.9800
C54B H54B 0.9800
C54B H54C 0.9800
C54A H54D 0.9800
C54A H54E 0.9800
C54A H54F 0.9800
C55A C58A 1.510(7)
C55A C56A 1.555(6)
C55A C57A 1.568(6)
C55B C58 1.532(9)
C55B C56' 1.536(10)
C55B C57' 1.537(9)
C55B C57 1.542(9)
C55B C58' 1.604(10)
C55B C56 1.606(9)
C56A H56A 0.9800
C56A H56B 0.9800
C56A H56C 0.9800
C57A H57A 0.9800
C57A H57B 0.9800
C57A H57C 0.9800
C58A H58A 0.9800
C58A H58B 0.9800
C58A H58C 0.9800
C56 H56D 0.9800
C56 H56E 0.9800
C56 H56F 0.9800
C57 H57D 0.9800
C57 H57E 0.9800
C57 H57F 0.9800
C58 H58D 0.9800
C58 H58E 0.9800
C58 H58F 0.9800
C56' H56G 0.9800
C56' H56H 0.9800
C56' H56I 0.9800
C57' H57G 0.9800
C57' H57H 0.9800
C57' H57I 0.9800
C58' H58G 0.9800
C58' H58H 0.9800
C58' H58I 0.9800

loop_
_geom_hbond_atom_site_label_D
_geom_hbond_atom_site_label_H
_geom_hbond_atom_site_label_A
_geom_hbond_distance_DH
_geom_hbond_distance_HA
_geom_hbond_distance_DA
_geom_hbond_angle_DHA
N1B H1BA N2B 0.88 2.37 2.883(4) 117.8
N1A H1AA O2B 0.88 2.09 2.909(4) 155.4
N1A H1AA N2A 0.88 2.33 2.847(4) 117.5
N8B H8BB N7B 0.88 2.33 2.856(4) 118.1
N8A H8AB O2B 0.88 2.21 3.019(4) 152.6
N8A H8AB N7A 0.88 2.37 2.880(4) 117.1

loop_
_geom_torsion_atom_site_label_1
_geom_torsion_atom_site_label_2
_geom_torsion_atom_site_label_3
_geom_torsion_atom_site_label_4
_geom_torsion
C7A N2A N3A N4A -0.6(4)
C7B N2B N3B N4B 1.5(4)
N2B N3B N4B C8B -0.4(4)
N2B N3B N4B C9B -178.6(3)
N2A N3A N4A C8A -0.8(4)
N2A N3A N4A C9A 171.8(3)
C37A N5A N6A N7A 0.7(4)
C36A N5A N6A N7A -178.5(3)
C37B N5B N6B N7B -1.8(4)
C36B N5B N6B N7B 175.7(3)
N5B N6B N7B C38B 0.3(4)
N5A N6A N7A C38A 0.3(4)
C6B C1B C2B C3B -1.5(5)
C48B C1B C2B C3B 180.0(3)
C6A C1A C2A C3A -3.2(5)
C48A C1A C2A C3A 173.4(4)
C1A C2A C3A C4A 4.8(5)
C1A C2A C3A C51A -177.2(3)
C1B C2B C3B C4B 2.5(5)
C1B C2B C3B C51B -178.6(3)
C2A C3A C4A C5A -3.7(5)
C51A C3A C4A C5A 178.2(3)
C2B C3B C4B C5B -0.4(5)
C51B C3B C4B C5B -179.3(3)
C3B C4B C5B C6B -2.5(5)
C3B C4B C5B C7B 175.9(3)
C3A C4A C5A C6A 0.9(5)
C3A C4A C5A C7A -178.5(3)
C49B N1B C6B C1B 2.1(3)
C49B N1B C6B C5B -177.6(3)
C2B C1B C6B N1B 178.7(3)
C48B C1B C6B N1B -2.5(3)
C2B C1B C6B C5B -1.6(5)
C48B C1B C6B C5B 177.2(3)
C4B C5B C6B N1B -176.8(3)
C7B C5B C6B N1B 4.7(5)
C4B C5B C6B C1B 3.6(4)
C7B C5B C6B C1B -174.9(3)
C49A N1A C6A C1A -0.7(4)
C49A N1A C6A C5A 177.1(3)
C2A C1A C6A N1A 178.2(3)
C48A C1A C6A N1A 0.8(4)
C2A C1A C6A C5A 0.3(5)
C48A C1A C6A C5A -177.1(3)
C4A C5A C6A N1A -176.6(3)
C7A C5A C6A N1A 2.8(5)
C4A C5A C6A C1A 0.9(5)
C7A C5A C6A C1A -179.7(3)
N3B N2B C7B C8B -2.0(4)
N3B N2B C7B C5B 177.8(3)
C4B C5B C7B N2B 178.7(3)
C6B C5B C7B N2B -2.9(5)
C4B C5B C7B C8B -1.7(5)
C6B C5B C7B C8B 176.7(3)
N3A N2A C7A C8A 1.7(4)
N3A N2A C7A C5A 179.6(3)
C4A C5A C7A C8A 18.4(5)
C6A C5A C7A C8A -160.9(3)
C4A C5A C7A N2A -159.0(3)
C6A C5A C7A N2A 21.7(5)
N3B N4B C8B C7B -0.8(4)
C9B N4B C8B C7B 177.2(3)
N2B C7B C8B N4B 1.7(4)
C5B C7B C8B N4B -178.1(3)
N2A C7A C8A N4A -2.0(4)
C5A C7A C8A N4A -179.7(3)
N3A N4A C8A C7A 1.7(4)
C9A N4A C8A C7A -169.8(3)
N3B N4B C9B C10B 79.3(4)
C8B N4B C9B C10B -98.5(4)
N3A N4A C9A C10A -72.6(4)
C8A N4A C9A C10A 98.5(4)
N4A C9A C10A C11A 146.5(4)
N4A C9A C10A C15A -31.4(5)
N4B C9B C10B C11B 57.9(5)
N4B C9B C10B C15B -120.5(3)
C15B C10B C11B C12B -1.0(5)
C9B C10B C11B C12B -179.5(3)
C15A C10A C11A C12A -5.6(6)
C9A C10A C11A C12A 176.4(4)
C10B C11B C12B C13B 1.4(5)
C10A C11A C12A C13A 4.0(6)
C16B O1B C13B C12B -5.0(4)
C16B O1B C13B C14B 175.3(3)
C11B C12B C13B O1B 177.7(3)
C11B C12B C13B C14B -2.5(5)
C11A C12A C13A C14A 2.0(6)
C11A C12A C13A O1A 177.0(3)
C16A O1A C13A C12A 11.2(5)
C16A O1A C13A C14A -173.5(4)
O1B C13B C14B C15B -176.7(3)
C12B C13B C14B C15B 3.5(5)
C12A C13A C14A C15A -5.8(7)
O1A C13A C14A C15A 178.6(4)
C13B C14B C15B C10B -3.1(5)
C11B C10B C15B C14B 1.9(5)
C9B C10B C15B C14B -179.6(3)
C13A C14A C15A C10A 4.0(7)
C11A C10A C15A C14A 1.6(7)
C9A C10A C15A C14A 179.7(4)
C13A O1A C16A C17A 169.0(3)
C13B O1B C16B C17B -174.1(3)
C18A O2A C17A C16A 167.5(3)
O1A C16A C17A O2A 75.4(4)
C18B O2B C17B C16B 85.0(4)
O1B C16B C17B O2B 67.3(4)
C17A O2A C18A C19A -175.7(3)
C17B O2B C18B C19B 176.6(3)
C20B O3B C19B C18B -155.9(3)
O2B C18B C19B O3B -71.5(4)
C20A O3A C19A C18A -179.1(3)
O2A C18A C19A O3A 63.9(4)
C19A O3A C20A C25A -46.2(6)
C19A O3A C20A C21A 137.7(4)
C19B O3B C20B C21B 160.2(3)
C19B O3B C20B C25B -15.0(5)
C25A C20A C21A C22A 1.5(6)
O3A C20A C21A C22A 177.7(3)
O3B C20B C21B C22B -176.4(3)
C25B C20B C21B C22B -1.1(6)
C20A C21A C22A C23A 0.8(6)
C20B C21B C22B C23B 2.0(6)
C21A C22A C23A C24A -1.2(6)
C21B C22B C23B C24B -2.7(7)
C22B C23B C24B C25B 2.6(8)
C22B C23B C24B O4B 179.6(4)
C26B O4B C24B C23B 177.9(5)
C26B O4B C24B C25B -5.0(7)
C22A C23A C24A O4A -176.3(4)
C22A C23A C24A C25A -0.6(6)
C26A O4A C24A C23A 10.5(7)
C26A O4A C24A C25A -165.4(4)
C21A C20A C25A C24A -3.3(6)
O3A C20A C25A C24A -179.2(4)
C23A C24A C25A C20A 2.8(6)
O4A C24A C25A C20A 179.0(4)
C23B C24B C25B C20B -1.6(7)
O4B C24B C25B C20B -178.4(4)
O3B C20B C25B C24B 175.8(4)
C21B C20B C25B C24B 0.8(6)
C24A O4A C26A C27A -96.9(5)
C24B O4B C26B C27B -83.7(6)
C28A O5A C27A C26A -158.7(4)
O4A C26A C27A O5A 76.8(5)
C28B O5B C27B C26B 174.3(4)
O4B C26B C27B O5B -68.5(6)
C27B O5B C28B C29B 81.5(5)
C27A O5A C28A C29A 177.0(4)
C30A O6A C29A C28A 173.6(4)
O5A C28A C29A O6A -66.9(5)
C30B O6B C29B C28B -177.5(4)
O5B C28B C29B O6B -77.8(5)
C29B O6B C30B C31B -5.7(6)
C29B O6B C30B C35B 174.1(4)
C29A O6A C30A C35A -169.5(4)
C29A O6A C30A C31A 9.7(6)
O6B C30B C31B C32B -179.5(4)
C35B C30B C31B C32B 0.7(6)
O6A C30A C31A C32A 179.0(4)
C35A C30A C31A C32A -1.9(7)
C30A C31A C32A C33A 2.2(7)
C30B C31B C32B C33B -3.0(6)
C31A C32A C33A C34A -4.3(6)
C31A C32A C33A C36A -178.3(4)
C31B C32B C33B C34B 3.3(6)
C31B C32B C33B C36B -177.4(4)
C32B C33B C34B C35B -1.4(6)
C36B C33B C34B C35B 179.4(4)
C32A C33A C34A C35A 6.1(7)
C36A C33A C34A C35A 179.9(4)
C33A C34A C35A C30A -5.8(7)
O6A C30A C35A C34A -177.1(4)
C31A C30A C35A C34A 3.6(7)
C33B C34B C35B C30B -0.9(7)
O6B C30B C35B C34B -178.6(4)
C31B C30B C35B C34B 1.2(7)
N6B N5B C36B C33B -89.2(4)
C37B N5B C36B C33B 87.6(5)
C32B C33B C36B N5B -115.7(4)
C34B C33B C36B N5B 63.6(4)
C34A C33A C36A N5A -79.0(5)
C32A C33A C36A N5A 94.8(4)
N6A N5A C36A C33A 91.9(4)
C37A N5A C36A C33A -87.1(4)
N6A N5A C37A C38A -1.4(4)
C36A N5A C37A C38A 177.7(3)
N6B N5B C37B C38B 2.6(4)
C36B N5B C37B C38B -174.6(4)
N5B C37B C38B N7B -2.4(4)
N5B C37B C38B C39B -179.3(4)
N6B N7B C38B C37B 1.3(5)
N6B N7B C38B C39B 178.7(3)
N6A N7A C38A C37A -1.1(4)
N6A N7A C38A C39A -176.9(3)
N5A C37A C38A N7A 1.4(4)
N5A C37A C38A C39A 176.7(3)
C37B C38B C39B C44B -169.8(4)
N7B C38B C39B C44B 13.5(6)
C37B C38B C39B C40B 8.6(6)
N7B C38B C39B C40B -168.1(3)
N7A C38A C39A C44A 17.2(5)
C37A C38A C39A C44A -157.4(4)
N7A C38A C39A C40A -157.3(3)
C37A C38A C39A C40A 28.1(6)
C44B C39B C40B C41B 0.4(6)
C38B C39B C40B C41B -178.1(4)
C44A C39A C40A C41A 2.1(5)
C38A C39A C40A C41A 177.0(3)
C39B C40B C41B C42B -1.5(6)
C39B C40B C41B C55B 179.3(3)
C39A C40A C41A C42A -0.8(5)
C39A C40A C41A C55A -176.5(3)
C40B C41B C42B C43B 0.8(5)
C55B C41B C42B C43B -180.0(3)
C40A C41A C42A C43A -0.2(5)
C55A C41A C42A C43A 175.3(3)
C41A C42A C43A C44A -0.1(5)
C41A C42A C43A C45A -176.9(3)
C41B C42B C43B C44B 0.9(5)
C41B C42B C43B C45B 174.6(4)
C40B C39B C44B C43B 1.4(5)
C38B C39B C44B C43B 179.9(3)
C40B C39B C44B N8B -177.7(3)
C38B C39B C44B N8B 0.7(6)
C42B C43B C44B C39B -2.1(5)
C45B C43B C44B C39B -177.2(3)
C42B C43B C44B N8B 177.2(3)
C45B C43B C44B N8B 2.2(4)
C50B N8B C44B C39B 175.7(3)
C50B N8B C44B C43B -3.5(4)
C50A N8A C44A C39A -178.8(3)
C50A N8A C44A C43A 0.4(4)
C40A C39A C44A N8A 176.7(3)
C38A C39A C44A N8A 1.8(5)
C40A C39A C44A C43A -2.4(5)
C38A C39A C44A C43A -177.4(3)
C42A C43A C44A N8A -177.7(3)
C45A C43A C44A N8A -0.1(3)
C42A C43A C44A C39A 1.6(5)
C45A C43A C44A C39A 179.2(3)
C42A C43A C45A C46A 1.5(7)
C44A C43A C45A C46A -175.6(4)
C42A C43A C45A C50A 176.9(4)
C44A C43A C45A C50A -0.2(3)
C44B C43B C45B C50B 0.0(4)
C42B C43B C45B C50B -174.3(3)
C44B C43B C45B C46B 176.2(4)
C42B C43B C45B C46B 1.9(6)
C50B C45B C46B C47B -0.3(5)
C43B C45B C46B C47B -176.0(4)
C50A C45A C46A C47A -1.2(5)
C43A C45A C46A C47A 173.8(4)
C45B C46B C47B C48B -1.9(5)
C45A C46A C47A C48A -0.2(5)
C46A C47A C48A C49A 2.9(5)
C46A C47A C48A C1A -175.3(4)
C6A C1A C48A C47A 177.8(4)
C2A C1A C48A C47A 0.9(7)
C6A C1A C48A C49A -0.6(4)
C2A C1A C48A C49A -177.5(4)
C46B C47B C48B C49B 1.5(5)
C46B C47B C48B C1B -177.9(3)
C2B C1B C48B C49B -179.4(3)
C6B C1B C48B C49B 2.0(3)
C2B C1B C48B C47B 0.1(6)
C6B C1B C48B C47B -178.5(3)
C6B N1B C49B C48B -0.8(3)
C6B N1B C49B C50B 177.6(3)
C47B C48B C49B N1B 179.7(3)
C1B C48B C49B N1B -0.7(3)
C47B C48B C49B C50B 1.1(5)
C1B C48B C49B C50B -179.4(3)
C6A N1A C49A C50A -173.2(3)
C6A N1A C49A C48A 0.3(4)
C47A C48A C49A N1A -178.4(3)
C1A C48A C49A N1A 0.2(4)
C47A C48A C49A C50A -4.0(5)
C1A C48A C49A C50A 174.6(3)
C44B N8B C50B C45B 3.6(4)
C44B N8B C50B C49B -178.5(3)
C43B C45B C50B N8B -2.2(4)
C46B C45B C50B N8B -178.9(3)
C43B C45B C50B C49B 179.6(3)
C46B C45B C50B C49B 2.9(5)
N1B C49B C50B N8B 0.7(6)
C48B C49B C50B N8B 179.0(3)
N1B C49B C50B C45B 178.5(3)
C48B C49B C50B C45B -3.2(4)
C44A N8A C50A C49A 175.8(3)
C44A N8A C50A C45A -0.5(4)
N1A C49A C50A N8A -0.1(6)
C48A C49A C50A N8A -173.3(3)
N1A C49A C50A C45A 175.8(3)
C48A C49A C50A C45A 2.6(5)
C46A C45A C50A N8A 176.6(3)
C43A C45A C50A N8A 0.5(4)
C46A C45A C50A C49A -0.1(5)
C43A C45A C50A C49A -176.3(3)
C4B C3B C51B C54B -7.4(5)
C2B C3B C51B C54B 173.8(3)
C4B C3B C51B C53B 114.1(4)
C2B C3B C51B C53B -64.7(4)
C4B C3B C51B C52B -126.9(4)
C2B C3B C51B C52B 54.3(4)
C4A C3A C51A C52A 176.8(4)
C2A C3A C51A C52A -1.2(5)
C4A C3A C51A C54A -62.2(4)
C2A C3A C51A C54A 119.8(4)
C4A C3A C51A C53A 55.1(5)
C2A C3A C51A C53A -122.9(4)
C40A C41A C55A C58A 178.9(3)
C42A C41A C55A C58A 3.3(5)
C40A C41A C55A C56A 59.5(5)
C42A C41A C55A C56A -116.0(4)
C40A C41A C55A C57A -59.0(5)
C42A C41A C55A C57A 125.5(4)
C40B C41B C55B C58 179.1(8)
C42B C41B C55B C58 -0.1(9)
C40B C41B C55B C56' -115.6(8)
C42B C41B C55B C56' 65.2(8)
C40B C41B C55B C57' 17.0(8)
C42B C41B C55B C57' -162.2(7)
C40B C41B C55B C57 53.0(7)
C42B C41B C55B C57 -126.2(6)
C40B C41B C55B C58' 130.2(7)
C42B C41B C55B C58' -49.0(8)
C40B C41B C55B C56 -63.7(6)
C42B C41B C55B C56 117.1(6)

loop_
_platon_squeeze_void_nr
_platon_squeeze_void_average_x
_platon_squeeze_void_average_y
_platon_squeeze_void_average_z
_platon_squeeze_void_volume
_platon_squeeze_void_count_electrons
_platon_squeeze_void_content
1 0.000 0.500 0.933 1449 579 ' '
